data_7107203
loop_
_publ_author_name
'Enrique Colacio'
'Jesus E. Perea-Buceta'
'Antonio J. Mota'
'Euan K. Brechin'
'Alessandro Prescimone'
'Mikko M. Hanninen'
'Petri Seppala'
'Reijo Sillanpaa'

_publ_section_title
;
 Touching the upper limit for ferromagnetic interactions in hetero-bridged
 dinuclear [Cu2II] complexes using a novel N5-dinucleating ligand bearing
 an endogenous monoatomic amido(R-NH-)-bridging group
;
_journal_name_full Chem.Commun.
_journal_page_first 805
_journal_paper_doi 10.1039/c1cc16590a
_journal_volume 48
_journal_year 2012
_chemical_formula_moiety 'C26 H18 Cu2 F6 N12 O6 S2'
_chemical_formula_sum 'C26 H18 Cu2 F6 N12 O6 S2'
_chemical_formula_weight 899.72
_chemical_name_systematic
;
?
;
_space_group_IT_number 14
_symmetry_cell_setting monoclinic
_symmetry_Int_Tables_number 14
_symmetry_space_group_name_Hall '-P 2ybc'
_symmetry_space_group_name_H-M 'P 1 21/c 1'
_atom_sites_solution_hydrogens geom
_atom_sites_solution_primary direct
_atom_sites_solution_secondary difmap
_audit_conform_dict_location ftp://ftp.iucr.org/pub/cif_core.dic
_audit_conform_dict_name cif_core.dic
_audit_conform_dict_version 2.3
_audit_creation_date 2010-12-03T09:50:05-00:00
_audit_creation_method 'WinGX routine CIF_UPDATE'
_cell_angle_alpha 90
_cell_angle_beta 114.855(3)
_cell_angle_gamma 90
_cell_formula_units_Z 4
_cell_length_a 15.2701(7)
_cell_length_b 12.6225(7)
_cell_length_c 18.4419(8)
_cell_measurement_reflns_used 5940
_cell_measurement_temperature 173(2)
_cell_measurement_theta_max 28.283
_cell_measurement_theta_min 0.407
_cell_measurement_wavelength 0.71073
_cell_volume 3225.4(3)
_computing_cell_refinement 'HKL Scalepack (Otwinowski & Minor 1997)'
_computing_data_collection 'Collect (Bruker AXS BV, 1997-2004)'
_computing_data_reduction 'HKL Denzo and Scalepack (Otwinowski & Minor 1997)'
_computing_molecular_graphics 'Ortep-3 for Windows (Farrugia, 1997)'
_computing_publication_material 'WinGX publication routines (Farrugia, 1999)'
_computing_structure_refinement 'SHELXL-97 (Sheldrick, 2008)'
_computing_structure_solution 'SHELXS-97 (Sheldrick, 1997)'
_diffrn_ambient_temperature 173(2)
_diffrn_detector 'CCD plate'
_diffrn_detector_area_resol_mean 9
_diffrn_measured_fraction_theta_full 0.985
_diffrn_measured_fraction_theta_max 0.985
_diffrn_measurement_device '95mm CCD camera on \k-goniostat'
_diffrn_measurement_device_type KappaCCD
_diffrn_measurement_method 'CCD rotation images, thick slices'
_diffrn_radiation_monochromator 'horizonally mounted graphite crystal'
_diffrn_radiation_probe x-ray
_diffrn_radiation_type MoK\a
_diffrn_radiation_wavelength 0.71073
_diffrn_reflns_av_R_equivalents 0.0671
_diffrn_reflns_av_unetI/netI 0.0937
_diffrn_reflns_limit_h_max 18
_diffrn_reflns_limit_h_min -18
_diffrn_reflns_limit_k_max 14
_diffrn_reflns_limit_k_min -15
_diffrn_reflns_limit_l_max 22
_diffrn_reflns_limit_l_min -22
_diffrn_reflns_number 14588
_diffrn_reflns_theta_full 26
_diffrn_reflns_theta_max 26
_diffrn_reflns_theta_min 2.77
_diffrn_source 'Enraf Nonius FR590'
_exptl_absorpt_coefficient_mu 1.547
_exptl_absorpt_correction_T_max 0.746
_exptl_absorpt_correction_T_min 0.480
_exptl_absorpt_correction_type multi-scan
_exptl_absorpt_process_details '(SADABS; Sheldrick, 2008)'
_exptl_crystal_colour blue
_exptl_crystal_density_diffrn 1.853
_exptl_crystal_density_method 'not measured'
_exptl_crystal_description block
_exptl_crystal_F_000 1800
_exptl_crystal_size_max 0.34
_exptl_crystal_size_mid 0.26
_exptl_crystal_size_min 0.20
_refine_diff_density_max 0.607
_refine_diff_density_min -0.625
_refine_diff_density_rms 0.117
_refine_ls_extinction_method none
_refine_ls_goodness_of_fit_ref 1.027
_refine_ls_hydrogen_treatment mixed
_refine_ls_matrix_type full
_refine_ls_number_parameters 491
_refine_ls_number_reflns 6252
_refine_ls_number_restraints 1
_refine_ls_restrained_S_all 1.027
_refine_ls_R_factor_all 0.0967
_refine_ls_R_factor_gt 0.0605
_refine_ls_shift/su_max 0
_refine_ls_shift/su_mean 0
_refine_ls_structure_factor_coef Fsqd
_refine_ls_weighting_details 'calc w=1/[\s^2^(Fo^2^)+(0.0251P)^2^+12.2680P] where P=(Fo^2^+2Fc^2^)/3'
_refine_ls_weighting_scheme calc
_refine_ls_wR_factor_gt 0.1228
_refine_ls_wR_factor_ref 0.139
_reflns_number_gt 4368
_reflns_number_total 6252
_reflns_threshold_expression >2\s(I)
_cod_data_source_file c1cc16590a.txt
_cod_data_source_block CDR19.2
_cod_original_sg_symbol_Hall '-p 2ybc'
_cod_original_sg_symbol_H-M 'P 21/c'
_cod_database_code 7107203

loop_
_symmetry_equiv_pos_as_xyz
'x, y, z'
'-x, y+1/2, -z+1/2'
'-x, -y, -z'
'x, -y-1/2, z-1/2'

loop_
_atom_site_label
_atom_site_type_symbol
_atom_site_fract_x
_atom_site_fract_y
_atom_site_fract_z
_atom_site_U_iso_or_equiv
_atom_site_adp_type
_atom_site_occupancy
_atom_site_symmetry_multiplicity
_atom_site_calc_flag
_atom_site_refinement_flags
Cu1 Cu 0.21858(4) 0.60755(5) 0.01400(4) 0.02251(18) Uani 1 1 d .
Cu2 Cu 0.21909(4) 0.57075(5) -0.14388(4) 0.02301(18) Uani 1 1 d .
S1 S 0.26305(10) 0.85821(11) -0.05440(8) 0.0234(3) Uani 1 1 d .
S2 S 0.23628(10) 0.34848(12) 0.12567(9) 0.0306(3) Uani 1 1 d .
F1 F 0.3806(3) 0.9948(3) 0.0450(2) 0.0631(12) Uani 1 1 d .
F2 F 0.4497(3) 0.8569(3) 0.0284(3) 0.0755(15) Uani 1 1 d .
F3 F 0.3988(3) 0.9761(3) -0.0620(2) 0.0511(10) Uani 1 1 d .
F4 F 0.1578(3) 0.1788(3) 0.0432(3) 0.0740(14) Uani 1 1 d .
F5 F 0.2290(4) 0.1548(4) 0.1704(3) 0.0974(18) Uani 1 1 d .
F6 F 0.3116(4) 0.1750(4) 0.1025(3) 0.0987(19) Uani 1 1 d .
O1 O 0.2568(3) 0.8025(3) 0.0121(2) 0.0366(10) Uani 1 1 d .
O2 O 0.2741(3) 0.7881(3) -0.1118(2) 0.0296(9) Uani 1 1 d .
O3 O 0.1970(3) 0.9439(3) -0.0879(3) 0.0472(12) Uani 1 1 d .
O4 O 0.2417(4) 0.3916(4) 0.0559(3) 0.0527(13) Uani 1 1 d .
O5 O 0.3220(3) 0.3624(4) 0.1983(3) 0.0464(11) Uani 1 1 d .
O6 O 0.1473(3) 0.3697(4) 0.1309(3) 0.0495(12) Uani 1 1 d .
N1 N 0.1379(3) 0.6242(3) 0.0732(2) 0.0234(10) Uani 1 1 d .
N2 N 0.1196(3) 0.6070(4) -0.1007(2) 0.0234(10) Uani 1 1 d .
N3 N 0.0679(4) 0.6853(4) -0.1289(3) 0.0342(12) Uani 1 1 d .
N4 N 0.0175(4) 0.7561(5) -0.1570(4) 0.0520(15) Uani 1 1 d .
N12 N 0.3256(3) 0.6193(3) 0.1229(2) 0.0199(9) Uani 1 1 d .
N14 N 0.5398(3) 0.6477(4) 0.0845(3) 0.0247(10) Uani 1 1 d .
N15 N 0.5394(3) 0.6434(3) 0.0097(3) 0.0237(10) Uani 1 1 d .
N17 N 0.3956(3) 0.5969(3) -0.0018(2) 0.0204(9) Uani 1 1 d .
N18 N 0.3034(3) 0.5515(3) -0.0316(2) 0.0192(9) Uani 1 1 d D
H18 H 0.312(4) 0.4801(17) -0.024(3) 0.023 Uiso 1 1 d D
N24 N 0.3270(3) 0.5961(3) -0.1765(2) 0.0194(9) Uani 1 1 d .
N30 N 0.1398(3) 0.5826(3) -0.2599(2) 0.0240(10) Uani 1 1 d .
N33 N 0.2002(4) 0.3876(4) -0.1540(3) 0.0330(11) Uani 1 1 d .
C2 C 0.0413(4) 0.6239(4) 0.0422(3) 0.0260(12) Uani 1 1 d .
H2 H 0.006 0.6216 -0.0142 0.031 Uiso 1 1 calc R
C3 C -0.0085(4) 0.6268(4) 0.0893(3) 0.0288(13) Uani 1 1 d .
H3 H -0.077 0.6268 0.0658 0.035 Uiso 1 1 calc R
C4 C 0.0431(4) 0.6297(5) 0.1717(3) 0.0326(14) Uani 1 1 d .
H4 H 0.0103 0.6321 0.2055 0.039 Uiso 1 1 calc R
C5 C 0.1424(4) 0.6291(4) 0.2041(3) 0.0286(13) Uani 1 1 d .
H5 H 0.1787 0.6317 0.2604 0.034 Uiso 1 1 calc R
C6 C 0.1891(4) 0.6248(4) 0.1538(3) 0.0208(11) Uani 1 1 d .
C7 C 0.2952(4) 0.6229(4) 0.1816(3) 0.0242(12) Uani 1 1 d .
C8 C 0.3602(4) 0.6242(4) 0.2612(3) 0.0257(12) Uani 1 1 d .
H8 H 0.3378 0.6244 0.3021 0.031 Uiso 1 1 calc R
C9 C 0.4578(4) 0.6252(4) 0.2806(3) 0.0287(13) Uani 1 1 d .
H9 H 0.5031 0.6253 0.335 0.034 Uiso 1 1 calc R
C10 C 0.4894(4) 0.6261(4) 0.2203(3) 0.0260(12) Uani 1 1 d .
H10 H 0.5564 0.6294 0.2326 0.031 Uiso 1 1 calc R
C11 C 0.4211(4) 0.6222(4) 0.1416(3) 0.0193(11) Uani 1 1 d .
C13 C 0.4528(4) 0.6216(4) 0.0763(3) 0.0205(11) Uani 1 1 d .
C16 C 0.4521(4) 0.6141(4) -0.0413(3) 0.0187(11) Uani 1 1 d .
C19 C 0.4211(4) 0.6079(4) -0.1289(3) 0.0180(10) Uani 1 1 d .
C20 C 0.4896(4) 0.6209(4) -0.1592(3) 0.0222(11) Uani 1 1 d .
H20 H 0.5559 0.6294 -0.1246 0.027 Uiso 1 1 calc R
C21 C 0.4587(4) 0.6212(4) -0.2414(3) 0.0256(12) Uani 1 1 d .
H21 H 0.5043 0.6273 -0.2637 0.031 Uiso 1 1 calc R
C22 C 0.3618(4) 0.6126(4) -0.2906(3) 0.0237(12) Uani 1 1 d .
H22 H 0.3397 0.6147 -0.3471 0.028 Uiso 1 1 calc R
C23 C 0.2973(4) 0.6008(4) -0.2567(3) 0.0192(11) Uani 1 1 d .
C25 C 0.1919(4) 0.5952(4) -0.3034(3) 0.0198(11) Uani 1 1 d .
C26 C 0.1466(4) 0.6024(4) -0.3857(3) 0.0250(12) Uani 1 1 d .
H26 H 0.1835 0.6116 -0.4158 0.03 Uiso 1 1 calc R
C27 C 0.0469(4) 0.5961(5) -0.4240(3) 0.0309(13) Uani 1 1 d .
H27 H 0.0147 0.6039 -0.4804 0.037 Uiso 1 1 calc R
C28 C -0.0057(4) 0.5782(5) -0.3792(3) 0.0338(14) Uani 1 1 d .
H28 H -0.0737 0.5691 -0.4045 0.041 Uiso 1 1 calc R
C29 C 0.0433(4) 0.5740(5) -0.2974(3) 0.0297(13) Uani 1 1 d .
H29 H 0.0077 0.5646 -0.2663 0.036 Uiso 1 1 calc R
C31 C 0.3797(4) 0.9250(4) -0.0081(3) 0.0297(13) Uani 1 1 d .
C32 C 0.2332(5) 0.2064(5) 0.1090(4) 0.0497(18) Uani 1 1 d .
C34 C 0.2238(4) 0.3024(5) -0.1527(3) 0.0320(14) Uani 1 1 d .
C35 C 0.2560(6) 0.1939(5) -0.1488(5) 0.059(2) Uani 1 1 d .
H35A H 0.3266 0.1923 -0.1278 0.089 Uiso 1 1 calc R
H35B H 0.2279 0.1628 -0.2024 0.089 Uiso 1 1 calc R
H35C H 0.2355 0.1531 -0.1135 0.089 Uiso 1 1 calc R

loop_
_atom_site_aniso_label
_atom_site_aniso_U_11
_atom_site_aniso_U_22
_atom_site_aniso_U_33
_atom_site_aniso_U_23
_atom_site_aniso_U_13
_atom_site_aniso_U_12
Cu1 0.0214(3) 0.0324(4) 0.0155(3) -0.0019(3) 0.0094(3) -0.0022(3)
Cu2 0.0210(3) 0.0339(4) 0.0159(3) 0.0020(3) 0.0095(3) -0.0019(3)
S1 0.0272(7) 0.0218(7) 0.0246(7) 0.0011(6) 0.0142(6) 0.0008(6)
S2 0.0287(8) 0.0293(8) 0.0329(8) 0.0015(6) 0.0120(7) -0.0061(6)
F1 0.092(3) 0.055(3) 0.051(2) -0.033(2) 0.038(2) -0.034(2)
F2 0.036(2) 0.038(2) 0.116(4) 0.013(2) -0.004(2) 0.0013(19)
F3 0.060(3) 0.060(3) 0.042(2) -0.0034(19) 0.030(2) -0.031(2)
F4 0.064(3) 0.049(3) 0.070(3) -0.022(2) -0.009(2) -0.016(2)
F5 0.146(5) 0.044(3) 0.085(4) 0.025(3) 0.032(4) -0.015(3)
F6 0.069(3) 0.095(4) 0.111(4) -0.041(3) 0.017(3) 0.034(3)
O1 0.060(3) 0.033(2) 0.030(2) -0.0029(18) 0.032(2) -0.011(2)
O2 0.046(2) 0.027(2) 0.0235(19) -0.0045(17) 0.0221(19) -0.0042(18)
O3 0.040(3) 0.035(3) 0.066(3) 0.008(2) 0.022(2) 0.011(2)
O4 0.074(3) 0.050(3) 0.042(3) 0.003(2) 0.032(3) -0.019(3)
O5 0.031(2) 0.059(3) 0.043(3) -0.005(2) 0.009(2) -0.012(2)
O6 0.031(2) 0.059(3) 0.056(3) 0.006(2) 0.016(2) 0.007(2)
N1 0.025(2) 0.027(3) 0.019(2) 0.0006(19) 0.010(2) -0.002(2)
N2 0.025(2) 0.029(3) 0.020(2) 0.001(2) 0.013(2) 0.002(2)
N3 0.029(3) 0.047(3) 0.032(3) 0.006(3) 0.019(2) -0.001(3)
N4 0.043(3) 0.052(4) 0.067(4) 0.020(3) 0.030(3) 0.013(3)
N12 0.024(2) 0.020(2) 0.016(2) -0.0014(18) 0.0090(19) 0.0018(19)
N14 0.020(2) 0.033(3) 0.022(2) -0.002(2) 0.010(2) 0.001(2)
N15 0.019(2) 0.027(3) 0.026(2) -0.002(2) 0.010(2) -0.0003(19)
N17 0.017(2) 0.025(2) 0.019(2) -0.0002(19) 0.0072(18) 0.0004(19)
N18 0.021(2) 0.017(2) 0.020(2) -0.0010(19) 0.0100(19) -0.0016(19)
N24 0.025(2) 0.017(2) 0.018(2) 0.0028(18) 0.0111(19) 0.0028(18)
N30 0.028(3) 0.028(3) 0.018(2) 0.0001(19) 0.012(2) -0.001(2)
N33 0.038(3) 0.030(3) 0.030(3) 0.000(2) 0.014(2) -0.002(2)
C2 0.028(3) 0.024(3) 0.028(3) 0.000(2) 0.014(3) -0.005(2)
C3 0.027(3) 0.027(3) 0.034(3) -0.002(3) 0.014(3) 0.000(2)
C4 0.043(4) 0.038(4) 0.029(3) -0.002(3) 0.027(3) -0.006(3)
C5 0.038(3) 0.031(3) 0.019(3) -0.003(2) 0.014(3) -0.002(3)
C6 0.034(3) 0.013(3) 0.021(3) -0.002(2) 0.016(2) -0.001(2)
C7 0.032(3) 0.018(3) 0.023(3) -0.006(2) 0.012(2) -0.003(2)
C8 0.040(3) 0.021(3) 0.018(3) -0.002(2) 0.014(3) 0.001(3)
C9 0.038(3) 0.028(3) 0.013(2) 0.000(2) 0.004(2) 0.008(3)
C10 0.026(3) 0.029(3) 0.018(3) -0.001(2) 0.004(2) 0.003(2)
C11 0.024(3) 0.014(3) 0.022(3) 0.000(2) 0.012(2) 0.002(2)
C13 0.020(3) 0.022(3) 0.015(2) 0.000(2) 0.004(2) 0.001(2)
C16 0.022(3) 0.018(3) 0.021(3) 0.004(2) 0.013(2) 0.004(2)
C19 0.024(3) 0.014(3) 0.016(2) 0.001(2) 0.008(2) 0.004(2)
C20 0.025(3) 0.022(3) 0.021(3) 0.001(2) 0.012(2) 0.001(2)
C21 0.033(3) 0.022(3) 0.032(3) 0.001(2) 0.024(3) 0.001(2)
C22 0.034(3) 0.021(3) 0.020(3) 0.000(2) 0.015(2) 0.001(2)
C23 0.027(3) 0.014(3) 0.017(2) 0.000(2) 0.010(2) 0.001(2)
C25 0.026(3) 0.014(3) 0.021(3) -0.005(2) 0.011(2) -0.005(2)
C26 0.032(3) 0.025(3) 0.019(3) 0.001(2) 0.012(2) -0.004(2)
C27 0.036(3) 0.035(3) 0.021(3) 0.000(3) 0.012(3) -0.003(3)
C28 0.026(3) 0.047(4) 0.022(3) 0.010(3) 0.003(2) -0.002(3)
C29 0.027(3) 0.036(3) 0.024(3) 0.004(3) 0.008(2) 0.000(3)
C31 0.045(4) 0.017(3) 0.031(3) 0.000(2) 0.021(3) 0.000(3)
C32 0.044(4) 0.036(4) 0.053(4) -0.005(3) 0.004(4) 0.000(3)
C34 0.036(3) 0.034(4) 0.029(3) 0.003(3) 0.016(3) -0.004(3)
C35 0.073(5) 0.036(4) 0.084(6) 0.009(4) 0.049(5) 0.003(4)

loop_
_atom_type_symbol
_atom_type_description
_atom_type_scat_dispersion_real
_atom_type_scat_dispersion_imag
_atom_type_scat_source
C C 0.0033 0.0016 'International Tables Vol C Tables 4.2.6.8 and 6.1.1.4'
H H 0 0 'International Tables Vol C Tables 4.2.6.8 and 6.1.1.4'
N N 0.0061 0.0033 'International Tables Vol C Tables 4.2.6.8 and 6.1.1.4'
O O 0.0106 0.006 'International Tables Vol C Tables 4.2.6.8 and 6.1.1.4'
F F 0.0171 0.0103 'International Tables Vol C Tables 4.2.6.8 and 6.1.1.4'
S S 0.1246 0.1234 'International Tables Vol C Tables 4.2.6.8 and 6.1.1.4'
Cu Cu 0.3201 1.2651 'International Tables Vol C Tables 4.2.6.8 and 6.1.1.4'

loop_
_geom_angle_atom_site_label_1
_geom_angle_atom_site_label_2
_geom_angle_atom_site_label_3
_geom_angle
N18 Cu1 N1 163.94(18)
N18 Cu1 N12 92.81(17)
N1 Cu1 N12 82.69(17)
N18 Cu1 N2 83.55(17)
N1 Cu1 N2 102.34(17)
N12 Cu1 N2 173.18(17)
N18 Cu1 Cu2 40.53(12)
N1 Cu1 Cu2 145.55(13)
N12 Cu1 Cu2 131.68(12)
N2 Cu1 Cu2 43.68(12)
N18 Cu2 N30 175.59(18)
N18 Cu2 N24 94.59(17)
N30 Cu2 N24 82.50(17)
N18 Cu2 N2 83.15(17)
N30 Cu2 N2 100.82(17)
N24 Cu2 N2 157.26(18)
N18 Cu2 N33 88.02(17)
N30 Cu2 N33 89.39(17)
N24 Cu2 N33 102.94(17)
N2 Cu2 N33 99.59(17)
N18 Cu2 Cu1 40.75(12)
N30 Cu2 Cu1 143.45(13)
N24 Cu2 Cu1 127.94(12)
N2 Cu2 Cu1 43.05(12)
N33 Cu2 Cu1 100.60(12)
O3 S1 O2 115.2(3)
O3 S1 O1 116.5(3)
O2 S1 O1 113.1(2)
O3 S1 C31 103.0(3)
O2 S1 C31 103.6(2)
O1 S1 C31 103.1(2)
O6 S2 O4 113.9(3)
O6 S2 O5 115.8(3)
O4 S2 O5 114.6(3)
O6 S2 C32 103.8(3)
O4 S2 C32 103.3(3)
O5 S2 C32 103.1(3)
C2 N1 C6 119.4(4)
C2 N1 Cu1 126.6(4)
C6 N1 Cu1 113.6(3)
N3 N2 Cu1 120.2(4)
N3 N2 Cu2 117.7(3)
Cu1 N2 Cu2 93.27(18)
N4 N3 N2 177.7(7)
C7 N12 C11 119.6(4)
C7 N12 Cu1 113.5(3)
C11 N12 Cu1 126.8(3)
C13 N14 N15 107.3(4)
C16 N15 N14 107.6(4)
C16 N17 C13 105.0(4)
C16 N17 N18 127.9(4)
C13 N17 N18 126.7(4)
N17 N18 Cu2 118.3(3)
N17 N18 Cu1 115.0(3)
Cu2 N18 Cu1 98.71(19)
N17 N18 H18 107(3)
Cu2 N18 H18 106(3)
Cu1 N18 H18 112(3)
C19 N24 C23 119.1(4)
C19 N24 Cu2 127.7(3)
C23 N24 Cu2 113.2(3)
C29 N30 C25 119.6(4)
C29 N30 Cu2 126.4(3)
C25 N30 Cu2 113.9(3)
C34 N33 Cu2 156.3(5)
N1 C2 C3 122.2(5)
N1 C2 H2 118.9
C3 C2 H2 118.9
C2 C3 C4 118.8(5)
C2 C3 H3 120.6
C4 C3 H3 120.6
C5 C4 C3 119.3(5)
C5 C4 H4 120.3
C3 C4 H4 120.3
C4 C5 C6 119.5(5)
C4 C5 H5 120.3
C6 C5 H5 120.3
N1 C6 C5 120.7(5)
N1 C6 C7 115.0(4)
C5 C6 C7 124.3(5)
N12 C7 C8 121.2(5)
N12 C7 C6 114.8(4)
C8 C7 C6 124.0(5)
C9 C8 C7 119.3(5)
C9 C8 H8 120.4
C7 C8 H8 120.4
C8 C9 C10 119.7(5)
C8 C9 H9 120.1
C10 C9 H9 120.1
C9 C10 C11 118.5(5)
C9 C10 H10 120.8
C11 C10 H10 120.8
N12 C11 C10 121.6(5)
N12 C11 C13 118.8(4)
C10 C11 C13 119.6(5)
N14 C13 N17 110.1(4)
N14 C13 C11 124.6(4)
N17 C13 C11 125.2(4)
N15 C16 N17 109.9(4)
N15 C16 C19 123.7(4)
N17 C16 C19 126.3(4)
N24 C19 C20 122.0(4)
N24 C19 C16 118.9(4)
C20 C19 C16 119.0(4)
C21 C20 C19 118.3(5)
C21 C20 H20 120.9
C19 C20 H20 120.9
C22 C21 C20 120.0(5)
C22 C21 H21 120
C20 C21 H21 120
C21 C22 C23 118.9(5)
C21 C22 H22 120.6
C23 C22 H22 120.6
N24 C23 C22 121.7(5)
N24 C23 C25 114.7(4)
C22 C23 C25 123.6(4)
N30 C25 C26 120.7(5)
N30 C25 C23 115.4(4)
C26 C25 C23 123.9(5)
C25 C26 C27 119.4(5)
C25 C26 H26 120.3
C27 C26 H26 120.3
C26 C27 C28 119.4(5)
C26 C27 H27 120.3
C28 C27 H27 120.3
C29 C28 C27 118.3(5)
C29 C28 H28 120.9
C27 C28 H28 120.9
N30 C29 C28 122.4(5)
N30 C29 H29 118.8
C28 C29 H29 118.8
F1 C31 F2 107.8(5)
F1 C31 F3 107.3(5)
F2 C31 F3 108.4(5)
F1 C31 S1 111.2(4)
F2 C31 S1 111.2(4)
F3 C31 S1 110.8(4)
F6 C32 F4 108.2(6)
F6 C32 F5 107.6(6)
F4 C32 F5 108.5(6)
F6 C32 S2 110.7(5)
F4 C32 S2 111.4(5)
F5 C32 S2 110.3(5)
N33 C34 C35 178.4(7)
C34 C35 H35A 109.5
C34 C35 H35B 109.5
H35A C35 H35B 109.5
C34 C35 H35C 109.5
H35A C35 H35C 109.5
H35B C35 H35C 109.5

loop_
_geom_bond_atom_site_label_1
_geom_bond_atom_site_label_2
_geom_bond_distance
Cu1 N18 1.949(4)
Cu1 N1 1.971(4)
Cu1 N12 1.992(4)
Cu1 N2 2.018(4)
Cu1 Cu2 2.9515(8)
Cu2 N18 1.941(4)
Cu2 N30 1.972(4)
Cu2 N24 2.004(4)
Cu2 N2 2.042(4)
Cu2 N33 2.327(5)
S1 O3 1.430(4)
S1 O2 1.443(4)
S1 O1 1.452(4)
S1 C31 1.826(6)
S2 O6 1.427(4)
S2 O4 1.432(4)
S2 O5 1.437(4)
S2 C32 1.817(7)
F1 C31 1.313(6)
F2 C31 1.315(7)
F3 C31 1.317(6)
F4 C32 1.322(7)
F5 C32 1.330(8)
F6 C32 1.314(8)
N1 C2 1.339(7)
N1 C6 1.358(6)
N2 N3 1.235(7)
N3 N4 1.151(7)
N12 C7 1.346(6)
N12 C11 1.351(6)
N14 C13 1.314(6)
N14 N15 1.377(6)
N15 C16 1.320(6)
N17 C16 1.361(6)
N17 C13 1.370(6)
N17 N18 1.400(6)
N18 H18 0.911(19)
N24 C19 1.341(6)
N24 C23 1.354(6)
N30 C29 1.343(7)
N30 C25 1.356(6)
N33 C34 1.131(7)
C2 C3 1.375(7)
C2 H2 0.95
C3 C4 1.388(8)
C3 H3 0.95
C4 C5 1.376(8)
C4 H4 0.95
C5 C6 1.389(7)
C5 H5 0.95
C6 C7 1.480(7)
C7 C8 1.385(7)
C8 C9 1.379(8)
C8 H8 0.95
C9 C10 1.387(7)
C9 H9 0.95
C10 C11 1.387(7)
C10 H10 0.95
C11 C13 1.473(7)
C16 C19 1.483(6)
C19 C20 1.388(7)
C20 C21 1.384(7)
C20 H20 0.95
C21 C22 1.377(7)
C21 H21 0.95
C22 C23 1.379(7)
C22 H22 0.95
C23 C25 1.474(7)
C25 C26 1.382(7)
C26 C27 1.386(8)
C26 H26 0.95
C27 C28 1.390(7)
C27 H27 0.95
C28 C29 1.375(7)
C28 H28 0.95
C29 H29 0.95
C34 C35 1.447(9)
C35 H35A 0.98
C35 H35B 0.98
C35 H35C 0.98

loop_
_geom_hbond_atom_site_label_D
_geom_hbond_atom_site_label_H
_geom_hbond_atom_site_label_A
_geom_hbond_distance_DH
_geom_hbond_distance_HA
_geom_hbond_distance_DA
_geom_hbond_angle_DHA
N18 H18 O4 0.911(19) 2.43(5) 2.972(6) 118(4)

loop_
_geom_torsion_atom_site_label_1
_geom_torsion_atom_site_label_2
_geom_torsion_atom_site_label_3
_geom_torsion_atom_site_label_4
_geom_torsion
N1 Cu1 Cu2 N18 -155.4(3)
N12 Cu1 Cu2 N18 19.9(2)
N2 Cu1 Cu2 N18 -167.0(3)
N18 Cu1 Cu2 N30 177.8(3)
N1 Cu1 Cu2 N30 22.4(3)
N12 Cu1 Cu2 N30 -162.3(3)
N2 Cu1 Cu2 N30 10.8(3)
N18 Cu1 Cu2 N24 -41.5(2)
N1 Cu1 Cu2 N24 163.1(3)
N12 Cu1 Cu2 N24 -21.6(2)
N2 Cu1 Cu2 N24 151.5(2)
N18 Cu1 Cu2 N2 167.0(3)
N1 Cu1 Cu2 N2 11.7(3)
N12 Cu1 Cu2 N2 -173.0(3)
N18 Cu1 Cu2 N33 74.3(2)
N1 Cu1 Cu2 N33 -81.1(3)
N12 Cu1 Cu2 N33 94.2(2)
N2 Cu1 Cu2 N33 -92.8(2)
N18 Cu1 N1 C2 -104.2(7)
N12 Cu1 N1 C2 -178.7(5)
N2 Cu1 N1 C2 6.0(5)
Cu2 Cu1 N1 C2 -2.2(6)
N18 Cu1 N1 C6 68.6(8)
N12 Cu1 N1 C6 -5.9(4)
N2 Cu1 N1 C6 178.8(4)
Cu2 Cu1 N1 C6 170.6(2)
N18 Cu1 N2 N3 -133.3(4)
N1 Cu1 N2 N3 61.9(4)
N12 Cu1 N2 N3 -75.3(16)
Cu2 Cu1 N2 N3 -124.9(5)
N18 Cu1 N2 Cu2 -8.44(17)
N1 Cu1 N2 Cu2 -173.28(17)
N12 Cu1 N2 Cu2 49.6(15)
N18 Cu2 N2 N3 135.3(4)
N30 Cu2 N2 N3 -46.7(4)
N24 Cu2 N2 N3 49.7(7)
N33 Cu2 N2 N3 -137.9(4)
Cu1 Cu2 N2 N3 126.8(5)
N18 Cu2 N2 Cu1 8.48(18)
N30 Cu2 N2 Cu1 -173.48(17)
N24 Cu2 N2 Cu1 -77.0(5)
N33 Cu2 N2 Cu1 95.29(18)
Cu1 N2 N3 N4 -156(15)
Cu2 N2 N3 N4 92(15)
N18 Cu1 N12 C7 -159.1(4)
N1 Cu1 N12 C7 5.4(4)
N2 Cu1 N12 C7 143.3(14)
Cu2 Cu1 N12 C7 -171.9(3)
N18 Cu1 N12 C11 19.9(4)
N1 Cu1 N12 C11 -175.6(4)
N2 Cu1 N12 C11 -37.6(17)
Cu2 Cu1 N12 C11 7.1(5)
C13 N14 N15 C16 -0.4(6)
C16 N17 N18 Cu2 -30.8(6)
C13 N17 N18 Cu2 157.9(4)
C16 N17 N18 Cu1 -146.9(4)
C13 N17 N18 Cu1 41.8(6)
N30 Cu2 N18 N17 72(2)
N24 Cu2 N18 N17 23.8(3)
N2 Cu2 N18 N17 -133.5(4)
N33 Cu2 N18 N17 126.6(3)
Cu1 Cu2 N18 N17 -124.6(4)
N30 Cu2 N18 Cu1 -163(2)
N24 Cu2 N18 Cu1 148.39(18)
N2 Cu2 N18 Cu1 -8.87(18)
N33 Cu2 N18 Cu1 -108.78(19)
N1 Cu1 N18 N17 -111.5(6)
N12 Cu1 N18 N17 -38.3(3)
N2 Cu1 N18 N17 135.9(3)
Cu2 Cu1 N18 N17 126.9(4)
N1 Cu1 N18 Cu2 121.6(6)
N12 Cu1 N18 Cu2 -165.24(18)
N2 Cu1 N18 Cu2 8.97(18)
N18 Cu2 N24 C19 -7.5(4)
N30 Cu2 N24 C19 175.8(4)
N2 Cu2 N24 C19 75.7(6)
N33 Cu2 N24 C19 -96.6(4)
Cu1 Cu2 N24 C19 18.2(5)
N18 Cu2 N24 C23 172.2(3)
N30 Cu2 N24 C23 -4.4(3)
N2 Cu2 N24 C23 -104.5(5)
N33 Cu2 N24 C23 83.2(4)
Cu1 Cu2 N24 C23 -162.0(3)
N18 Cu2 N30 C29 131(2)
N24 Cu2 N30 C29 179.7(5)
N2 Cu2 N30 C29 -23.1(5)
N33 Cu2 N30 C29 76.5(5)
Cu1 Cu2 N30 C29 -30.6(6)
N18 Cu2 N30 C25 -46(3)
N24 Cu2 N30 C25 3.3(3)
N2 Cu2 N30 C25 160.5(3)
N33 Cu2 N30 C25 -99.9(4)
Cu1 Cu2 N30 C25 153.0(3)
N18 Cu2 N33 C34 -64.6(11)
N30 Cu2 N33 C34 111.8(11)
N24 Cu2 N33 C34 29.6(12)
N2 Cu2 N33 C34 -147.3(11)
Cu1 Cu2 N33 C34 -103.6(11)
C6 N1 C2 C3 1.7(8)
Cu1 N1 C2 C3 174.1(4)
N1 C2 C3 C4 -0.3(8)
C2 C3 C4 C5 -0.3(9)
C3 C4 C5 C6 -0.5(9)
C2 N1 C6 C5 -2.5(7)
Cu1 N1 C6 C5 -175.9(4)
C2 N1 C6 C7 178.7(5)
Cu1 N1 C6 C7 5.4(6)
C4 C5 C6 N1 1.9(8)
C4 C5 C6 C7 -179.4(5)
C11 N12 C7 C8 -3.3(7)
Cu1 N12 C7 C8 175.8(4)
C11 N12 C7 C6 176.9(5)
Cu1 N12 C7 C6 -4.0(5)
N1 C6 C7 N12 -0.9(7)
C5 C6 C7 N12 -179.6(5)
N1 C6 C7 C8 179.3(5)
C5 C6 C7 C8 0.6(8)
N12 C7 C8 C9 2.1(8)
C6 C7 C8 C9 -178.1(5)
C7 C8 C9 C10 0.7(8)
C8 C9 C10 C11 -2.3(8)
C7 N12 C11 C10 1.7(7)
Cu1 N12 C11 C10 -177.3(4)
C7 N12 C11 C13 -178.1(4)
Cu1 N12 C11 C13 2.9(7)
C9 C10 C11 N12 1.1(8)
C9 C10 C11 C13 -179.2(5)
N15 N14 C13 N17 1.9(6)
N15 N14 C13 C11 -176.4(4)
C16 N17 C13 N14 -2.6(6)
N18 N17 C13 N14 170.3(4)
C16 N17 C13 C11 175.7(5)
N18 N17 C13 C11 -11.4(8)
N12 C11 C13 N14 164.0(5)
C10 C11 C13 N14 -15.7(8)
N12 C11 C13 N17 -14.0(7)
C10 C11 C13 N17 166.3(5)
N14 N15 C16 N17 -1.3(6)
N14 N15 C16 C19 175.5(4)
C13 N17 C16 N15 2.3(6)
N18 N17 C16 N15 -170.5(4)
C13 N17 C16 C19 -174.3(5)
N18 N17 C16 C19 12.9(8)
C23 N24 C19 C20 -2.4(7)
Cu2 N24 C19 C20 177.4(4)
C23 N24 C19 C16 173.5(4)
Cu2 N24 C19 C16 -6.7(7)
N15 C16 C19 N24 -168.1(5)
N17 C16 C19 N24 8.1(8)
N15 C16 C19 C20 8.0(8)
N17 C16 C19 C20 -175.8(5)
N24 C19 C20 C21 -0.2(8)
C16 C19 C20 C21 -176.2(5)
C19 C20 C21 C22 2.3(8)
C20 C21 C22 C23 -1.8(8)
C19 N24 C23 C22 3.0(7)
Cu2 N24 C23 C22 -176.8(4)
C19 N24 C23 C25 -175.5(4)
Cu2 N24 C23 C25 4.7(5)
C21 C22 C23 N24 -0.9(8)
C21 C22 C23 C25 177.4(5)
C29 N30 C25 C26 1.9(8)
Cu2 N30 C25 C26 178.6(4)
C29 N30 C25 C23 -178.3(5)
Cu2 N30 C25 C23 -1.7(5)
N24 C23 C25 N30 -2.1(6)
C22 C23 C25 N30 179.4(5)
N24 C23 C25 C26 177.6(5)
C22 C23 C25 C26 -0.8(8)
N30 C25 C26 C27 -0.3(8)
C23 C25 C26 C27 180.0(5)
C25 C26 C27 C28 -2.7(9)
C26 C27 C28 C29 4.0(9)
C25 N30 C29 C28 -0.5(8)
Cu2 N30 C29 C28 -176.7(4)
C27 C28 C29 N30 -2.5(9)
O3 S1 C31 F1 57.9(5)
O2 S1 C31 F1 178.2(4)
O1 S1 C31 F1 -63.7(4)
O3 S1 C31 F2 178.0(4)
O2 S1 C31 F2 -61.6(5)
O1 S1 C31 F2 56.5(5)
O3 S1 C31 F3 -61.3(4)
O2 S1 C31 F3 59.0(4)
O1 S1 C31 F3 177.1(4)
O6 S2 C32 F6 179.6(5)
O4 S2 C32 F6 60.4(6)
O5 S2 C32 F6 -59.2(6)
O6 S2 C32 F4 59.2(6)
O4 S2 C32 F4 -60.0(6)
O5 S2 C32 F4 -179.7(5)
O6 S2 C32 F5 -61.4(6)
O4 S2 C32 F5 179.4(5)
O5 S2 C32 F5 59.7(6)
Cu2 N33 C34 C35 5E1(3)
